data_4513617
loop_
_publ_author_name
'Husain, Ahmad'
'Parveen, Rumana'
'Dastidar, Parthasarathi'

_publ_section_title
;
 New Series of ZnII/CdIIMixed Ligand Coordination Polymers: Toward the
 Design of Metallogels
;
_journal_issue 10
_journal_name_full 'Crystal Growth &amp; Design'
_journal_page_first 5075
_journal_paper_doi 10.1021/acs.cgd.5b01044
_journal_volume 15
_journal_year 2015
_chemical_formula_moiety 'C24 H18 N4 O6 Zn, H2 O'
_chemical_formula_sum 'C24 H20 N4 O7 Zn'
_chemical_formula_weight 541.81
_space_group_crystal_system triclinic
_space_group_IT_number 2
_space_group_name_Hall '-P 1'
_space_group_name_H-M_alt 'P -1'
_symmetry_space_group_name_Hall '-P 1'
_symmetry_space_group_name_H-M 'P -1'
_atom_sites_solution_hydrogens mixed
_audit_creation_method SHELXL-2014/7
_cell_angle_alpha 112.112(7)
_cell_angle_beta 110.466(7)
_cell_angle_gamma 100.432(8)
_cell_formula_units_Z 2
_cell_length_a 9.540(7)
_cell_length_b 12.277(9)
_cell_length_c 12.440(9)
_cell_measurement_reflns_used 9769
_cell_measurement_temperature 275(2)
_cell_measurement_theta_max 26.51
_cell_measurement_theta_min 2.34
_cell_volume 1179.7(15)
_computing_cell_refinement 'Bruker SAINT'
_computing_data_collection 'Bruker APEX2'
_computing_data_reduction 'Bruker SAINT'
_computing_structure_refinement 'SHELXL-2014/7 (Sheldrick, 2014)'
_computing_structure_solution 'SHELXS-97 (Sheldrick 2008)'
_diffrn_ambient_temperature 275(2)
_diffrn_measured_fraction_theta_full 1.000
_diffrn_measured_fraction_theta_max 0.999
_diffrn_measurement_device_type 'Bruker APEX-II CCD'
_diffrn_measurement_method '\f and \w scans'
_diffrn_radiation_type MoK\a
_diffrn_radiation_wavelength 0.71073
_diffrn_reflns_av_R_equivalents 0.0206
_diffrn_reflns_av_unetI/netI 0.0134
_diffrn_reflns_laue_measured_fraction_full 1.000
_diffrn_reflns_laue_measured_fraction_max 0.999
_diffrn_reflns_limit_h_max 11
_diffrn_reflns_limit_h_min -11
_diffrn_reflns_limit_k_max 15
_diffrn_reflns_limit_k_min -15
_diffrn_reflns_limit_l_max 15
_diffrn_reflns_limit_l_min -15
_diffrn_reflns_number 31822
_diffrn_reflns_point_group_measured_fraction_full 1.000
_diffrn_reflns_point_group_measured_fraction_max 0.999
_diffrn_reflns_theta_full 25.242
_diffrn_reflns_theta_max 26.403
_diffrn_reflns_theta_min 1.919
_exptl_absorpt_coefficient_mu 1.094
_exptl_absorpt_correction_type multi-scan
_exptl_absorpt_process_details sadabs
_exptl_crystal_colour yellow
_exptl_crystal_density_diffrn 1.525
_exptl_crystal_description BLOCK
_exptl_crystal_F_000 556
_exptl_crystal_size_max 0.532
_exptl_crystal_size_mid 0.375
_exptl_crystal_size_min 0.170
_exptl_transmission_factor_max 0.7454
_exptl_transmission_factor_min 0.6375
_refine_diff_density_max 0.468
_refine_diff_density_min -0.336
_refine_diff_density_rms 0.048
_refine_ls_extinction_method none
_refine_ls_goodness_of_fit_ref 1.059
_refine_ls_hydrogen_treatment mixed
_refine_ls_matrix_type full
_refine_ls_number_parameters 332
_refine_ls_number_reflns 4838
_refine_ls_number_restraints 303
_refine_ls_restrained_S_all 1.027
_refine_ls_R_factor_all 0.0294
_refine_ls_R_factor_gt 0.0266
_refine_ls_shift/su_max 0.001
_refine_ls_shift/su_mean 0.000
_refine_ls_structure_factor_coef Fsqd
_refine_ls_weighting_details 'w=1/[\s^2^(Fo^2^)+(0.0395P)^2^+0.5076P] where P=(Fo^2^+2Fc^2^)/3'
_refine_ls_weighting_scheme calc
_refine_ls_wR_factor_gt 0.0708
_refine_ls_wR_factor_ref 0.0722
_reflns_Friedel_coverage 0.000
_reflns_number_gt 4469
_reflns_number_total 4838
_reflns_threshold_expression 'I > 2\s(I)'
_cod_data_source_file cg5b01044_si_006.cif
_cod_data_source_block CP5
_cod_depositor_comments 'Adding full bibliography for 4513613--4513620.cif.'
_cod_original_cell_volume 1179.8(14)
_cod_database_code 4513617
_shelx_shelxl_version_number 2014/7
_shelx_space_group_comment
;
The symmetry employed for this shelxl refinement is uniquely defined
by the following loop, which should always be used as a source of
symmetry information in preference to the above space-group names.
They are only intended as comments.
;
_shelx_estimated_absorpt_t_min 0.594
_shelx_estimated_absorpt_t_max 0.836

loop_
_space_group_symop_operation_xyz
'x, y, z'
'-x, -y, -z'

loop_
_atom_site_label
_atom_site_type_symbol
_atom_site_fract_x
_atom_site_fract_y
_atom_site_fract_z
_atom_site_U_iso_or_equiv
_atom_site_adp_type
_atom_site_occupancy
_atom_site_site_symmetry_order
_atom_site_calc_flag
_atom_site_refinement_flags_posn
_atom_site_refinement_flags_adp
C1 C 0.2589(3) -0.0289(2) -0.11096(19) 0.0516(6) Uani 1 1 d . U
C2 C 0.3899(4) 0.0838(2) -0.0314(2) 0.0702(8) Uani 1 1 d . U
H2 H 0.4546 0.1098 -0.0649 0.084 Uiso 1 1 calc R U
C3 C 0.4251(3) 0.1577(2) 0.0966(2) 0.0563(6) Uani 1 1 d . U
H3 H 0.5125 0.2332 0.1489 0.068 Uiso 1 1 calc R U
C4 C 0.3290(2) 0.11858(18) 0.14754(17) 0.0366(4) Uani 1 1 d . U
C5 C 0.1984(3) 0.0059(2) 0.0679(2) 0.0531(6) Uani 1 1 d . U
H5 H 0.1334 -0.0200 0.1012 0.064 Uiso 1 1 calc R U
C6 C 0.1635(3) -0.0690(2) -0.0615(2) 0.0549(6) Uani 1 1 d . U
H6 H 0.0769 -0.1450 -0.1139 0.066 Uiso 1 1 calc R U
C7 C 0.5227(2) 0.35137(15) 0.48259(15) 0.0259(3) Uani 1 1 d . U
C8 C 0.68418(19) 0.41685(16) 0.57300(16) 0.0267(3) Uani 1 1 d . U
H8 H 0.7628 0.4113 0.5455 0.032 Uiso 1 1 calc R U
C9 C 0.72795(18) 0.49085(15) 0.70510(15) 0.0248(3) Uani 1 1 d . U
C10 C 0.60915(19) 0.50432(15) 0.74425(15) 0.0256(3) Uani 1 1 d . U
H10 H 0.6378 0.5555 0.8315 0.031 Uiso 1 1 calc R U
C11 C 0.44706(18) 0.44134(15) 0.65298(15) 0.0243(3) Uani 1 1 d . U
C12 C 0.40365(19) 0.36349(15) 0.52207(15) 0.0259(3) Uani 1 1 d . U
H12 H 0.2960 0.3199 0.4615 0.031 Uiso 1 1 calc R U
C13 C 0.31940(19) 0.45411(16) 0.69650(15) 0.0268(3) Uani 1 1 d . U
C14 C 0.90200(19) 0.54814(16) 0.80535(16) 0.0279(3) Uani 1 1 d . U
C15 C 0.5051(2) 0.68392(16) 1.11530(17) 0.0328(4) Uani 1 1 d . U
H15 H 0.5332 0.6225 1.0652 0.039 Uiso 1 1 calc R U
C16 C 0.6212(2) 0.77526(16) 1.23868(17) 0.0334(4) Uani 1 1 d . U
H16 H 0.7241 0.7734 1.2710 0.040 Uiso 1 1 calc R U
C17 C 0.5836(2) 0.86991(15) 1.31433(16) 0.0292(3) Uani 1 1 d . U
C18 C 0.4273(2) 0.8659(2) 1.26146(19) 0.0459(5) Uani 1 1 d . U
H18 H 0.3973 0.9279 1.3086 0.055 Uiso 1 1 calc R U
C19 C 0.3157(2) 0.76928(19) 1.13816(18) 0.0427(5) Uani 1 1 d . U
H19 H 0.2105 0.7665 1.1054 0.051 Uiso 1 1 calc R U
C20 C 0.9381(3) 1.04581(18) 1.65010(19) 0.0458(5) Uani 1 1 d . U
H20 H 1.0094 1.0271 1.7074 0.055 Uiso 1 1 calc R U
C21 C 0.8198(3) 0.94717(17) 1.53121(19) 0.0443(5) Uani 1 1 d . U
H21 H 0.8138 0.8646 1.5091 0.053 Uiso 1 1 calc R U
C22 C 0.7100(2) 0.97286(16) 1.44525(16) 0.0302(4) Uani 1 1 d . U
C23 C 0.7269(2) 1.09793(18) 1.48220(19) 0.0434(5) Uani 1 1 d . U
H23 H 0.6558 1.1194 1.4279 0.052 Uiso 1 1 calc R U
C24 C 0.8524(3) 1.19058(18) 1.6021(2) 0.0475(5) Uani 1 1 d . U
H24 H 0.8653 1.2744 1.6246 0.057 Uiso 1 1 calc R U
N1 N 0.35833(19) 0.18846(15) 0.27961(15) 0.0375(3) Uani 1 1 d . U
N2 N 0.49175(18) 0.27697(14) 0.35060(14) 0.0316(3) Uani 1 1 d . U
N3 N 0.35346(16) 0.67961(13) 1.06422(13) 0.0272(3) Uani 1 1 d . U
N4 N 0.95491(19) 1.16662(14) 1.68656(15) 0.0388(4) Uani 1 1 d . U
O1 O 0.2347(3) -0.09385(17) -0.23585(15) 0.0786(6) Uani 1 1 d . U
H1 H 0.1554 -0.1585 -0.2757 0.094 Uiso 1 1 calc R U
O2 O 1.00374(14) 0.53529(13) 0.76018(12) 0.0357(3) Uani 1 1 d . U
O3 O 0.94268(15) 0.59938(15) 0.92357(12) 0.0472(4) Uani 1 1 d . U
O4 O 0.17700(15) 0.38470(14) 0.62046(13) 0.0444(3) Uani 1 1 d . U
O5 O 0.36830(14) 0.53370(12) 0.81607(11) 0.0323(3) Uani 1 1 d . U
O6 O 0.16475(15) 0.38781(11) 0.90319(11) 0.0329(3) Uani 1 1 d . U
H6A H 0.0932 0.3218 0.8307 0.049 Uiso 1 1 d R U
H6B H 0.1298 0.3999 0.9609 0.049 Uiso 1 1 d R U
O7 O 0.0453(3) -0.3315(2) -0.37968(19) 0.1026(9) Uani 1 1 d D .
H7A H 0.024(4) -0.387(3) -0.356(3) 0.123 Uiso 1 1 d D U
H7B H -0.027(3) -0.361(3) -0.4577(17) 0.123 Uiso 1 1 d D U
Zn1 Zn 0.20588(2) 0.53931(2) 0.87684(2) 0.02544(7) Uani 1 1 d . U

loop_
_atom_site_aniso_label
_atom_site_aniso_U_11
_atom_site_aniso_U_22
_atom_site_aniso_U_33
_atom_site_aniso_U_23
_atom_site_aniso_U_13
_atom_site_aniso_U_12
C1 0.0791(16) 0.0415(11) 0.0233(9) 0.0118(8) 0.0165(10) 0.0215(11)
C2 0.120(2) 0.0410(12) 0.0375(12) 0.0135(10) 0.0417(14) 0.0037(13)
C3 0.0863(18) 0.0338(10) 0.0318(10) 0.0090(9) 0.0269(11) 0.0016(11)
C4 0.0401(10) 0.0367(9) 0.0236(8) 0.0084(7) 0.0100(8) 0.0164(8)
C5 0.0372(11) 0.0586(13) 0.0343(11) 0.0018(10) 0.0143(9) 0.0058(10)
C6 0.0410(12) 0.0539(13) 0.0314(10) -0.0017(9) 0.0062(9) 0.0071(10)
C7 0.0268(8) 0.0274(8) 0.0203(7) 0.0086(6) 0.0103(6) 0.0107(6)
C8 0.0243(8) 0.0326(8) 0.0254(8) 0.0123(7) 0.0136(7) 0.0135(7)
C9 0.0191(7) 0.0283(8) 0.0228(8) 0.0099(6) 0.0083(6) 0.0079(6)
C10 0.0223(8) 0.0296(8) 0.0193(7) 0.0079(6) 0.0084(6) 0.0085(6)
C11 0.0203(7) 0.0289(8) 0.0223(8) 0.0106(6) 0.0100(6) 0.0091(6)
C12 0.0202(7) 0.0287(8) 0.0211(8) 0.0082(6) 0.0064(6) 0.0070(6)
C13 0.0206(8) 0.0338(8) 0.0237(8) 0.0118(7) 0.0101(6) 0.0094(7)
C14 0.0201(8) 0.0349(9) 0.0254(8) 0.0125(7) 0.0097(7) 0.0085(7)
C15 0.0289(9) 0.0259(8) 0.0271(8) 0.0041(7) 0.0046(7) 0.0111(7)
C16 0.0263(8) 0.0270(8) 0.0270(8) 0.0046(7) 0.0012(7) 0.0088(7)
C17 0.0276(8) 0.0259(8) 0.0198(8) 0.0051(6) 0.0056(7) 0.0032(7)
C18 0.0307(10) 0.0478(11) 0.0280(9) -0.0066(8) 0.0090(8) 0.0128(9)
C19 0.0219(9) 0.0493(11) 0.0289(9) -0.0023(8) 0.0068(7) 0.0102(8)
C20 0.0453(11) 0.0354(10) 0.0285(9) 0.0121(8) -0.0035(8) 0.0038(9)
C21 0.0500(12) 0.0250(9) 0.0305(10) 0.0089(8) 0.0002(9) 0.0027(8)
C22 0.0279(8) 0.0275(8) 0.0192(8) 0.0032(7) 0.0065(7) 0.0031(7)
C23 0.0415(11) 0.0339(10) 0.0292(9) 0.0031(8) 0.0014(8) 0.0166(8)
C24 0.0480(12) 0.0268(9) 0.0353(10) -0.0003(8) 0.0026(9) 0.0128(8)
N1 0.0352(8) 0.0393(8) 0.0249(7) 0.0062(7) 0.0115(7) 0.0108(7)
N2 0.0311(8) 0.0352(8) 0.0219(7) 0.0078(6) 0.0112(6) 0.0127(6)
N3 0.0221(7) 0.0268(7) 0.0193(6) 0.0038(5) 0.0058(5) 0.0040(5)
N4 0.0349(8) 0.0308(8) 0.0241(7) 0.0018(6) 0.0030(6) 0.0028(6)
O1 0.1243(18) 0.0530(10) 0.0281(8) 0.0061(7) 0.0294(10) 0.0092(11)
O2 0.0190(6) 0.0575(8) 0.0264(6) 0.0156(6) 0.0106(5) 0.0145(6)
O3 0.0221(6) 0.0752(10) 0.0213(6) 0.0092(6) 0.0076(5) 0.0052(6)
O4 0.0195(6) 0.0612(9) 0.0302(7) 0.0071(6) 0.0088(5) 0.0056(6)
O5 0.0216(6) 0.0413(7) 0.0228(6) 0.0052(5) 0.0117(5) 0.0074(5)
O6 0.0324(6) 0.0301(6) 0.0203(6) 0.0033(5) 0.0101(5) 0.0014(5)
O7 0.1022(17) 0.0805(14) 0.0452(11) 0.0325(10) -0.0201(11) -0.0301(12)
Zn1 0.01535(10) 0.03016(11) 0.01804(10) 0.00323(8) 0.00556(7) 0.00406(7)

loop_
_atom_type_symbol
_atom_type_description
_atom_type_scat_dispersion_real
_atom_type_scat_dispersion_imag
_atom_type_scat_source
C C 0.0033 0.0016 'International Tables Vol C Tables 4.2.6.8 and 6.1.1.4'
H H 0.0000 0.0000 'International Tables Vol C Tables 4.2.6.8 and 6.1.1.4'
N N 0.0061 0.0033 'International Tables Vol C Tables 4.2.6.8 and 6.1.1.4'
O O 0.0106 0.0060 'International Tables Vol C Tables 4.2.6.8 and 6.1.1.4'
Zn Zn 0.2839 1.4301 'International Tables Vol C Tables 4.2.6.8 and 6.1.1.4'

loop_
_geom_angle_atom_site_label_1
_geom_angle_atom_site_label_2
_geom_angle_atom_site_label_3
_geom_angle
_geom_angle_site_symmetry_1
_geom_angle_site_symmetry_3
O1 C1 C6 124.1(2) . .
O1 C1 C2 115.9(2) . .
C6 C1 C2 120.0(2) . .
C3 C2 C1 120.8(2) . .
C3 C2 H2 119.6 . .
C1 C2 H2 119.6 . .
C2 C3 C4 119.7(2) . .
C2 C3 H3 120.1 . .
C4 C3 H3 120.1 . .
C5 C4 C3 119.35(18) . .
C5 C4 N1 117.34(18) . .
C3 C4 N1 123.31(18) . .
C4 C5 C6 120.8(2) . .
C4 C5 H5 119.6 . .
C6 C5 H5 119.6 . .
C1 C6 C5 119.3(2) . .
C1 C6 H6 120.4 . .
C5 C6 H6 120.4 . .
C8 C7 C12 120.34(15) . .
C8 C7 N2 115.33(15) . .
C12 C7 N2 124.30(15) . .
C7 C8 C9 120.03(15) . .
C7 C8 H8 120.0 . .
C9 C8 H8 120.0 . .
C10 C9 C8 119.56(15) . .
C10 C9 C14 120.23(15) . .
C8 C9 C14 120.07(14) . .
C9 C10 C11 120.36(16) . .
C9 C10 H10 119.8 . .
C11 C10 H10 119.8 . .
C12 C11 C10 119.96(15) . .
C12 C11 C13 119.96(14) . .
C10 C11 C13 120.05(15) . .
C11 C12 C7 119.65(15) . .
C11 C12 H12 120.2 . .
C7 C12 H12 120.2 . .
O4 C13 O5 123.39(15) . .
O4 C13 C11 120.31(15) . .
O5 C13 C11 116.17(14) . .
O3 C14 O2 122.41(15) . .
O3 C14 C9 121.55(15) . .
O2 C14 C9 115.97(15) . .
N3 C15 C16 123.05(16) . .
N3 C15 H15 118.5 . .
C16 C15 H15 118.5 . .
C15 C16 C17 119.71(17) . .
C15 C16 H16 120.1 . .
C17 C16 H16 120.1 . .
C18 C17 C16 117.28(15) . .
C18 C17 C22 122.44(16) . .
C16 C17 C22 120.25(16) . .
C17 C18 C19 119.88(17) . .
C17 C18 H18 120.1 . .
C19 C18 H18 120.1 . .
N3 C19 C18 122.60(17) . .
N3 C19 H19 118.7 . .
C18 C19 H19 118.7 . .
N4 C20 C21 123.25(18) . .
N4 C20 H20 118.4 . .
C21 C20 H20 118.4 . .
C20 C21 C22 119.29(18) . .
C20 C21 H21 120.4 . .
C22 C21 H21 120.4 . .
C23 C22 C21 117.79(16) . .
C23 C22 C17 120.98(16) . .
C21 C22 C17 121.14(16) . .
C22 C23 C24 118.64(18) . .
C22 C23 H23 120.7 . .
C24 C23 H23 120.7 . .
N4 C24 C23 123.93(19) . .
N4 C24 H24 118.0 . .
C23 C24 H24 118.0 . .
N2 N1 C4 113.41(16) . .
N1 N2 C7 114.79(15) . .
C19 N3 C15 117.43(15) . .
C19 N3 Zn1 126.76(12) . .
C15 N3 Zn1 115.76(11) . .
C24 N4 C20 117.03(16) . .
C1 O1 H1 109.5 . .
C14 O2 Zn1 115.54(12) . 1_655
C13 O5 Zn1 116.24(11) . .
Zn1 O6 H6A 110.7 . .
Zn1 O6 H6B 110.5 . .
H6A O6 H6B 108.2 . .
H7A O7 H7B 106(2) . .
O2 Zn1 O5 116.20(7) 1_455 .
O2 Zn1 O6 109.02(6) 1_455 .
O5 Zn1 O6 105.06(6) . .
O2 Zn1 N3 125.28(6) 1_455 .
O5 Zn1 N3 97.28(7) . .
O6 Zn1 N3 101.52(7) . .

loop_
_geom_bond_atom_site_label_1
_geom_bond_atom_site_label_2
_geom_bond_distance
_geom_bond_site_symmetry_2
C1 O1 1.361(3) .
C1 C6 1.381(4) .
C1 C2 1.391(3) .
C2 C3 1.378(3) .
C2 H2 0.9300 .
C3 C4 1.395(3) .
C3 H3 0.9300 .
C4 C5 1.389(3) .
C4 N1 1.430(2) .
C5 C6 1.396(3) .
C5 H5 0.9300 .
C6 H6 0.9300 .
C7 C8 1.394(2) .
C7 C12 1.396(2) .
C7 N2 1.432(2) .
C8 C9 1.400(2) .
C8 H8 0.9300 .
C9 C10 1.394(2) .
C9 C14 1.509(2) .
C10 C11 1.399(2) .
C10 H10 0.9300 .
C11 C12 1.397(2) .
C11 C13 1.506(2) .
C12 H12 0.9300 .
C13 O4 1.242(2) .
C13 O5 1.281(2) .
C14 O3 1.235(2) .
C14 O2 1.286(2) .
C15 N3 1.343(2) .
C15 C16 1.380(2) .
C15 H15 0.9300 .
C16 C17 1.388(2) .
C16 H16 0.9300 .
C17 C18 1.387(3) .
C17 C22 1.493(2) .
C18 C19 1.387(3) .
C18 H18 0.9300 .
C19 N3 1.342(2) .
C19 H19 0.9300 .
C20 N4 1.337(3) .
C20 C21 1.385(3) .
C20 H20 0.9300 .
C21 C22 1.389(3) .
C21 H21 0.9300 .
C22 C23 1.386(3) .
C23 C24 1.390(3) .
C23 H23 0.9300 .
C24 N4 1.329(3) .
C24 H24 0.9300 .
N1 N2 1.254(2) .
N3 Zn1 2.0462(17) .
O1 H1 0.8200 .
O2 Zn1 1.9449(16) 1_655
O5 Zn1 1.9484(16) .
O6 Zn1 2.0014(17) .
O6 H6A 0.8685 .
O6 H6B 0.8684 .
O7 H7A 0.858(10) .
O7 H7B 0.852(10) .
Zn1 O2 1.9449(16) 1_455

loop_
_geom_hbond_atom_site_label_D
_geom_hbond_atom_site_label_H
_geom_hbond_atom_site_label_A
_geom_hbond_distance_DH
_geom_hbond_distance_HA
_geom_hbond_distance_DA
_geom_hbond_angle_DHA
_geom_hbond_site_symmetry_A
C15 H15 O5 0.93 2.59 3.086(3) 114.1 .
C19 H19 O3 0.93 2.53 3.259(3) 134.9 1_455
O1 H1 O7 0.82 1.86 2.623(3) 154.2 .
O6 H6A N4 0.87 1.86 2.719(2) 171.2 1_444
O6 H6B O3 0.87 1.80 2.659(2) 170.9 2_667
O7 H7A O2 0.858(10) 2.048(15) 2.872(3) 161(3) 1_444
O7 H7B O4 0.852(10) 1.901(13) 2.735(3) 166(4) 2

loop_
_geom_torsion_atom_site_label_1
_geom_torsion_atom_site_label_2
_geom_torsion_atom_site_label_3
_geom_torsion_atom_site_label_4
_geom_torsion
_geom_torsion_site_symmetry_4
O1 C1 C2 C3 179.6(3) .
C6 C1 C2 C3 -0.8(4) .
C1 C2 C3 C4 0.5(4) .
C2 C3 C4 C5 -0.4(4) .
C2 C3 C4 N1 179.1(2) .
C3 C4 C5 C6 0.7(4) .
N1 C4 C5 C6 -178.8(2) .
O1 C1 C6 C5 -179.3(2) .
C2 C1 C6 C5 1.1(4) .
C4 C5 C6 C1 -1.0(4) .
C12 C7 C8 C9 2.8(2) .
N2 C7 C8 C9 -178.98(15) .
C7 C8 C9 C10 -3.7(2) .
C7 C8 C9 C14 172.12(15) .
C8 C9 C10 C11 1.9(2) .
C14 C9 C10 C11 -173.83(15) .
C9 C10 C11 C12 0.6(2) .
C9 C10 C11 C13 178.67(15) .
C10 C11 C12 C7 -1.5(2) .
C13 C11 C12 C7 -179.53(15) .
C8 C7 C12 C11 -0.2(2) .
N2 C7 C12 C11 -178.26(15) .
C12 C11 C13 O4 8.6(2) .
C10 C11 C13 O4 -169.38(16) .
C12 C11 C13 O5 -175.42(15) .
C10 C11 C13 O5 6.6(2) .
C10 C9 C14 O3 5.6(3) .
C8 C9 C14 O3 -170.15(17) .
C10 C9 C14 O2 -177.36(15) .
C8 C9 C14 O2 6.9(2) .
N3 C15 C16 C17 -1.6(3) .
C15 C16 C17 C18 1.2(3) .
C15 C16 C17 C22 -176.97(17) .
C16 C17 C18 C19 0.5(3) .
C22 C17 C18 C19 178.7(2) .
C17 C18 C19 N3 -2.1(4) .
N4 C20 C21 C22 -1.3(4) .
C20 C21 C22 C23 1.4(3) .
C20 C21 C22 C17 178.08(19) .
C18 C17 C22 C23 -44.4(3) .
C16 C17 C22 C23 133.7(2) .
C18 C17 C22 C21 139.0(2) .
C16 C17 C22 C21 -42.9(3) .
C21 C22 C23 C24 0.4(3) .
C17 C22 C23 C24 -176.34(19) .
C22 C23 C24 N4 -2.5(4) .
C5 C4 N1 N2 168.71(18) .
C3 C4 N1 N2 -10.7(3) .
C4 N1 N2 C7 178.11(14) .
C8 C7 N2 N1 157.23(16) .
C12 C7 N2 N1 -24.7(2) .
C18 C19 N3 C15 1.8(3) .
C18 C19 N3 Zn1 -175.51(17) .
C16 C15 N3 C19 0.1(3) .
C16 C15 N3 Zn1 177.68(15) .
C23 C24 N4 C20 2.6(4) .
C21 C20 N4 C24 -0.7(3) .
O3 C14 O2 Zn1 22.9(2) 1_655
C9 C14 O2 Zn1 -154.15(12) 1_655
O4 C13 O5 Zn1 1.2(2) .
C11 C13 O5 Zn1 -174.55(11) .
